data_4111540
loop_
_publ_author_name
'Xavier Catto\"en'
'Karinne Miqueu'
'Heinz Gornitzka'
'Didier Bourissou'
'Guy Bertrand'

_publ_section_title
;
 Evidence for Radical Fragmentations from Persistent Singlet Carbenes
;
_journal_name_full 'Journal of the American Chemical Society'
_journal_page_first 3292
_journal_page_last 3293
_journal_paper_doi 10.1021/ja050028g
_journal_volume 127
_journal_year 2005
_chemical_formula_sum 'C20 H42 N4'
_chemical_formula_weight 338.58
_chemical_name_systematic
; 
 ? 
;
_space_group_IT_number 14
_symmetry_cell_setting monoclinic
_symmetry_space_group_name_Hall '-P 2yn'
_symmetry_space_group_name_H-M 'P 1 21/n 1'
_atom_sites_solution_hydrogens geom
_atom_sites_solution_primary direct
_atom_sites_solution_secondary difmap
_audit_creation_method SHELXL-97
_cell_angle_alpha 90.00
_cell_angle_beta 105.034(5)
_cell_angle_gamma 90.00
_cell_formula_units_Z 4
_cell_length_a 11.795(3)
_cell_length_b 12.267(3)
_cell_length_c 16.109(4)
_cell_measurement_reflns_used 2195
_cell_measurement_temperature 193(2)
_cell_measurement_theta_max 25.567
_cell_measurement_theta_min 2.440
_cell_volume 2251.0(10)
_computing_cell_refinement 'Bruker SMART'
_computing_data_collection 'Bruker SMART'
_computing_data_reduction 'Bruker SHELXTL'
_computing_molecular_graphics 'Bruker SHELXTL'
_computing_publication_material 'Bruker SHELXTL'
_computing_structure_refinement 'SHELXL-97 (Sheldrick, 1997)'
_computing_structure_solution 'SHELXS-97 (Sheldrick, 1990)'
_diffrn_ambient_temperature 193(2)
_diffrn_measured_fraction_theta_full 0.988
_diffrn_measured_fraction_theta_max 0.988
_diffrn_measurement_device_type 'Bruker CCD detector'
_diffrn_measurement_method 'phi and omega scans'
_diffrn_radiation_monochromator graphite
_diffrn_radiation_source 'fine-focus sealed tube'
_diffrn_radiation_type MoK\a
_diffrn_radiation_wavelength 0.71073
_diffrn_reflns_av_R_equivalents 0.0640
_diffrn_reflns_av_sigmaI/netI 0.0723
_diffrn_reflns_limit_h_max 12
_diffrn_reflns_limit_h_min -12
_diffrn_reflns_limit_k_max 13
_diffrn_reflns_limit_k_min -6
_diffrn_reflns_limit_l_max 17
_diffrn_reflns_limit_l_min -17
_diffrn_reflns_number 9075
_diffrn_reflns_theta_full 22.71
_diffrn_reflns_theta_max 22.71
_diffrn_reflns_theta_min 5.10
_exptl_absorpt_coefficient_mu 0.059
_exptl_absorpt_correction_T_max 1.000000
_exptl_absorpt_correction_T_min 0.650222
_exptl_absorpt_correction_type semi-empirical
_exptl_absorpt_process_details 'SADABS (Bruker-AXS)'
_exptl_crystal_colour colorless
_exptl_crystal_density_diffrn 0.999
_exptl_crystal_description plate
_exptl_crystal_F_000 760
_exptl_crystal_size_max 0.05
_exptl_crystal_size_mid 0.2
_exptl_crystal_size_min 0.5
_refine_diff_density_max 0.198
_refine_diff_density_min -0.148
_refine_diff_density_rms 0.036
_refine_ls_extinction_method none
_refine_ls_goodness_of_fit_ref 0.981
_refine_ls_hydrogen_treatment mixed
_refine_ls_matrix_type full
_refine_ls_number_parameters 229
_refine_ls_number_reflns 2986
_refine_ls_number_restraints 0
_refine_ls_restrained_S_all 0.981
_refine_ls_R_factor_all 0.0983
_refine_ls_R_factor_gt 0.0521
_refine_ls_shift/su_max 0.000
_refine_ls_shift/su_mean 0.000
_refine_ls_structure_factor_coef Fsqd
_refine_ls_weighting_details 'calc w=1/[\s^2^(Fo^2^)+(0.0717P)^2^+0.0000P] where P=(Fo^2^+2Fc^2^)/3'
_refine_ls_weighting_scheme calc
_refine_ls_wR_factor_gt 0.1164
_refine_ls_wR_factor_ref 0.1353
_reflns_number_gt 1874
_reflns_number_total 2986
_reflns_threshold_expression >2sigma(I)
_cod_data_source_file ja050028gsi20050104_104749.cif
_cod_data_source_block 5
_cod_original_cell_volume 2251.1(9)
_cod_database_code 4111540

loop_
_symmetry_equiv_pos_as_xyz
'x, y, z'
'-x+1/2, y+1/2, -z+1/2'
'-x, -y, -z'
'x-1/2, -y-1/2, z-1/2'

loop_
_atom_site_label
_atom_site_type_symbol
_atom_site_fract_x
_atom_site_fract_y
_atom_site_fract_z
_atom_site_U_iso_or_equiv
_atom_site_adp_type
_atom_site_occupancy
_atom_site_symmetry_multiplicity
_atom_site_calc_flag
_atom_site_refinement_flags
C1 C 0.0630(2) 0.71933(18) 0.23557(16) 0.0305(6) Uani 1 1 d .
C2 C 0.0083(2) 0.7148(2) 0.31106(15) 0.0311(6) Uani 1 1 d .
N1 N 0.17223(18) 0.73203(15) 0.24073(13) 0.0337(5) Uani 1 1 d .
N2 N -0.01677(17) 0.71537(16) 0.15574(13) 0.0344(5) Uani 1 1 d .
N3 N 0.00408(18) 0.63091(16) 0.35715(13) 0.0383(6) Uani 1 1 d .
N4 N -0.04756(18) 0.80980(15) 0.32509(13) 0.0361(5) Uani 1 1 d .
C3 C 0.2588(2) 0.7439(2) 0.32278(16) 0.0363(7) Uani 1 1 d .
H3 H 0.2196 0.7394 0.3708 0.044 Uiso 1 1 calc R
C4 C 0.3484(3) 0.6525(2) 0.33103(19) 0.0557(8) Uani 1 1 d .
H4A H 0.3082 0.5819 0.3258 0.084 Uiso 1 1 calc R
H4B H 0.4056 0.6572 0.3872 0.084 Uiso 1 1 calc R
H4C H 0.3891 0.6596 0.2854 0.084 Uiso 1 1 calc R
C5 C 0.3198(2) 0.8538(2) 0.32484(18) 0.0512(8) Uani 1 1 d .
H5A H 0.3584 0.8573 0.2779 0.077 Uiso 1 1 calc R
H5B H 0.3785 0.8623 0.3800 0.077 Uiso 1 1 calc R
H5C H 0.2616 0.9124 0.3180 0.077 Uiso 1 1 calc R
C6 C 0.0201(2) 0.7401(2) 0.07771(16) 0.0407(7) Uani 1 1 d .
H6 H -0.0518 0.7317 0.0290 0.049 Uiso 1 1 calc R
C7 C 0.1104(3) 0.6633(3) 0.05848(19) 0.0601(9) Uani 1 1 d .
H7A H 0.1878 0.6798 0.0966 0.090 Uiso 1 1 calc R
H7B H 0.1129 0.6724 -0.0015 0.090 Uiso 1 1 calc R
H7C H 0.0891 0.5880 0.0678 0.090 Uiso 1 1 calc R
C8 C 0.0570(3) 0.8598(2) 0.07620(19) 0.0596(9) Uani 1 1 d .
H8A H 0.1287 0.8725 0.1219 0.089 Uiso 1 1 calc R
H8B H -0.0058 0.9069 0.0853 0.089 Uiso 1 1 calc R
H8C H 0.0716 0.8766 0.0204 0.089 Uiso 1 1 calc R
C9 C -0.1323(2) 0.6643(2) 0.14408(17) 0.0450(7) Uani 1 1 d .
H9 H -0.1422 0.6483 0.2027 0.054 Uiso 1 1 calc R
C10 C -0.2324(3) 0.7379(3) 0.0999(2) 0.0687(10) Uani 1 1 d .
H10A H -0.2249 0.8081 0.1299 0.103 Uiso 1 1 calc R
H10B H -0.3071 0.7038 0.1009 0.103 Uiso 1 1 calc R
H10C H -0.2301 0.7496 0.0402 0.103 Uiso 1 1 calc R
C11 C -0.1395(3) 0.5554(2) 0.09659(19) 0.0637(9) Uani 1 1 d .
H11A H -0.1322 0.5682 0.0381 0.096 Uiso 1 1 calc R
H11B H -0.2152 0.5207 0.0939 0.096 Uiso 1 1 calc R
H11C H -0.0758 0.5077 0.1273 0.096 Uiso 1 1 calc R
C12 C 0.0538(2) 0.52635(19) 0.34137(18) 0.0424(7) Uani 1 1 d .
H12 H 0.0907 0.5331 0.2923 0.051 Uiso 1 1 calc R
C13 C -0.0446(3) 0.4425(2) 0.3202(2) 0.0567(8) Uani 1 1 d .
H13A H -0.0817 0.4379 0.3679 0.085 Uiso 1 1 calc R
H13B H -0.0123 0.3712 0.3112 0.085 Uiso 1 1 calc R
H13C H -0.1031 0.4645 0.2677 0.085 Uiso 1 1 calc R
C14 C 0.1457(3) 0.4937(2) 0.42226(19) 0.0616(9) Uani 1 1 d .
H14A H 0.2075 0.5492 0.4359 0.092 Uiso 1 1 calc R
H14B H 0.1800 0.4234 0.4130 0.092 Uiso 1 1 calc R
H14C H 0.1090 0.4873 0.4701 0.092 Uiso 1 1 calc R
C15 C -0.1254(2) 0.8086(2) 0.38362(18) 0.0455(7) Uani 1 1 d .
H15 H -0.1561 0.8847 0.3834 0.055 Uiso 1 1 calc R
C16 C -0.2321(2) 0.7369(2) 0.3501(2) 0.0529(8) Uani 1 1 d .
H16A H -0.2700 0.7564 0.2903 0.079 Uiso 1 1 calc R
H16B H -0.2876 0.7477 0.3853 0.079 Uiso 1 1 calc R
H16C H -0.2078 0.6603 0.3530 0.079 Uiso 1 1 calc R
C17 C -0.0644(3) 0.7827(2) 0.47751(18) 0.0552(8) Uani 1 1 d .
H17A H -0.0413 0.7058 0.4827 0.083 Uiso 1 1 calc R
H17B H -0.1184 0.7972 0.5133 0.083 Uiso 1 1 calc R
H17C H 0.0055 0.8286 0.4967 0.083 Uiso 1 1 calc R
C18 C -0.0064(2) 0.91601(19) 0.30247(17) 0.0417(7) Uani 1 1 d .
H18 H 0.0463 0.9016 0.2640 0.050 Uiso 1 1 calc R
C19 C -0.1063(3) 0.9884(2) 0.2525(2) 0.0637(9) Uani 1 1 d .
H19A H -0.1527 0.9485 0.2024 0.096 Uiso 1 1 calc R
H19B H -0.0736 1.0543 0.2332 0.096 Uiso 1 1 calc R
H19C H -0.1567 1.0088 0.2897 0.096 Uiso 1 1 calc R
C20 C 0.0661(3) 0.9767(2) 0.38089(19) 0.0620(9) Uani 1 1 d .
H20A H 0.0148 1.0007 0.4165 0.093 Uiso 1 1 calc R
H20B H 0.1031 1.0404 0.3622 0.093 Uiso 1 1 calc R
H20C H 0.1269 0.9282 0.4145 0.093 Uiso 1 1 calc R

loop_
_atom_site_aniso_label
_atom_site_aniso_U_11
_atom_site_aniso_U_22
_atom_site_aniso_U_33
_atom_site_aniso_U_23
_atom_site_aniso_U_13
_atom_site_aniso_U_12
C1 0.0362(16) 0.0194(13) 0.0337(15) -0.0012(11) 0.0051(14) 0.0012(12)
C2 0.0288(15) 0.0296(15) 0.0304(14) -0.0080(12) -0.0007(12) 0.0003(12)
N1 0.0348(13) 0.0306(12) 0.0334(12) 0.0003(10) 0.0049(11) 0.0007(10)
N2 0.0367(13) 0.0348(12) 0.0282(12) -0.0023(10) 0.0022(11) -0.0057(10)
N3 0.0494(15) 0.0274(12) 0.0385(13) -0.0004(11) 0.0121(11) 0.0000(10)
N4 0.0425(13) 0.0255(12) 0.0408(13) -0.0010(10) 0.0116(11) 0.0056(10)
C3 0.0316(15) 0.0392(16) 0.0336(15) -0.0009(12) 0.0002(13) -0.0030(12)
C4 0.0484(18) 0.0550(18) 0.0559(19) 0.0001(15) -0.0003(15) 0.0106(16)
C5 0.0448(18) 0.0491(18) 0.0537(18) -0.0003(15) 0.0017(15) -0.0102(14)
C6 0.0508(17) 0.0393(16) 0.0292(15) -0.0009(12) 0.0052(13) -0.0103(13)
C7 0.074(2) 0.065(2) 0.0458(18) -0.0083(16) 0.0245(17) -0.0064(18)
C8 0.073(2) 0.0482(19) 0.0489(18) 0.0102(15) -0.0003(17) -0.0185(16)
C9 0.0415(17) 0.0519(17) 0.0373(16) -0.0077(14) 0.0023(14) -0.0093(15)
C10 0.052(2) 0.084(2) 0.060(2) -0.0061(18) -0.0051(17) 0.0019(18)
C11 0.083(2) 0.057(2) 0.0516(19) -0.0180(16) 0.0174(17) -0.0321(18)
C12 0.0525(18) 0.0258(15) 0.0525(17) 0.0011(13) 0.0203(15) 0.0031(14)
C13 0.069(2) 0.0290(15) 0.077(2) -0.0061(15) 0.0261(18) -0.0050(15)
C14 0.065(2) 0.0433(17) 0.075(2) 0.0150(17) 0.0162(19) 0.0084(16)
C15 0.0517(18) 0.0305(15) 0.0567(18) -0.0049(14) 0.0183(16) 0.0047(14)
C16 0.0445(18) 0.0536(19) 0.064(2) -0.0078(16) 0.0196(16) -0.0048(15)
C17 0.073(2) 0.0521(18) 0.0443(18) -0.0096(15) 0.0225(17) -0.0047(17)
C18 0.0452(17) 0.0268(14) 0.0508(17) -0.0054(13) 0.0082(14) 0.0031(13)
C19 0.066(2) 0.0389(17) 0.085(2) 0.0152(17) 0.0155(18) 0.0113(16)
C20 0.080(2) 0.0384(17) 0.065(2) -0.0146(16) 0.0141(19) -0.0108(16)

loop_
_atom_type_symbol
_atom_type_description
_atom_type_scat_dispersion_real
_atom_type_scat_dispersion_imag
_atom_type_scat_source
C C 0.0033 0.0016 'International Tables Vol C Tables 4.2.6.8 and 6.1.1.4'
H H 0.0000 0.0000 'International Tables Vol C Tables 4.2.6.8 and 6.1.1.4'
N N 0.0061 0.0033 'International Tables Vol C Tables 4.2.6.8 and 6.1.1.4'

loop_
_geom_angle_atom_site_label_1
_geom_angle_atom_site_label_2
_geom_angle_atom_site_label_3
_geom_angle
N1 C1 N2 119.7(2)
N1 C1 C2 125.6(2)
N2 C1 C2 114.5(2)
N3 C2 N4 119.4(2)
N3 C2 C1 125.8(2)
N4 C2 C1 114.7(2)
C1 N1 C3 122.0(2)
C1 N2 C6 120.6(2)
C1 N2 C9 121.3(2)
C6 N2 C9 116.8(2)
C2 N3 C12 121.9(2)
C2 N4 C18 120.24(19)
C2 N4 C15 119.8(2)
C18 N4 C15 117.85(19)
N1 C3 C4 108.3(2)
N1 C3 C5 109.0(2)
C4 C3 C5 109.6(2)
N2 C6 C7 115.3(2)
N2 C6 C8 111.2(2)
C7 C6 C8 112.0(2)
N2 C9 C10 113.1(2)
N2 C9 C11 111.4(2)
C10 C9 C11 110.5(2)
N3 C12 C14 108.2(2)
N3 C12 C13 108.4(2)
C14 C12 C13 110.4(2)
N4 C15 C16 112.0(2)
N4 C15 C17 115.0(2)
C16 C15 C17 111.4(2)
N4 C18 C20 112.2(2)
N4 C18 C19 112.8(2)
C20 C18 C19 110.1(2)

loop_
_geom_bond_atom_site_label_1
_geom_bond_atom_site_label_2
_geom_bond_distance
C1 N1 1.279(3)
C1 N2 1.383(3)
C1 C2 1.518(3)
C2 N3 1.277(3)
C2 N4 1.387(3)
N1 C3 1.453(3)
N2 C6 1.464(3)
N2 C9 1.467(3)
N3 C12 1.460(3)
N4 C18 1.469(3)
N4 C15 1.477(3)
C3 C4 1.523(3)
C3 C5 1.524(3)
C6 C7 1.514(4)
C6 C8 1.533(4)
C9 C10 1.509(4)
C9 C11 1.531(4)
C12 C14 1.517(4)
C12 C13 1.521(4)
C15 C16 1.516(4)
C15 C17 1.530(4)
C18 C20 1.523(4)
C18 C19 1.527(3)

loop_
_cod_related_entry_id
_cod_related_entry_database
_cod_related_entry_code
1 ChemSpider 30660443
